data_7029328
loop_
_publ_author_name
'Zheng, Fangrui'
'Xie, Zuowei'

_publ_section_title
;
 Synthesis and structural characterization of 14-vertex germa-, stanna-,
 and plumba-carboranes.
;
_journal_issue 13
_journal_name_full 'Dalton transactions (Cambridge, England : 2003)'
_journal_page_first 4986
_journal_page_last 4992
_journal_paper_doi 10.1039/c3dt52406j
_journal_volume 43
_journal_year 2014
_chemical_formula_sum 'C31 H41 B11 P2 Sn'
_chemical_formula_weight 713.18
_chemical_name_systematic
; 
 ? 
;
_space_group_IT_number 14
_symmetry_cell_setting monoclinic
_symmetry_space_group_name_Hall '-P 2yn'
_symmetry_space_group_name_H-M 'P 1 21/n 1'
_atom_sites_solution_hydrogens geom
_atom_sites_solution_primary direct
_atom_sites_solution_secondary difmap
_audit_creation_method SHELXL-97
_cell_angle_alpha 90.00
_cell_angle_beta 103.5020(10)
_cell_angle_gamma 90.00
_cell_formula_units_Z 4
_cell_length_a 12.8513(7)
_cell_length_b 12.7936(6)
_cell_length_c 21.5982(11)
_cell_measurement_reflns_used 823
_cell_measurement_temperature 296(2)
_cell_measurement_theta_max 15
_cell_measurement_theta_min 15
_cell_volume 3452.9(3)
_computing_cell_refinement 'BRUKER KAPPA APEXII DUO DIFFRACTOMETER'
_computing_data_collection 'BRUKER KAPPA APEXII DUO DIFFRACTOMETER'
_computing_data_reduction 'BRUKER KAPPA APEXII DUO DIFFRACTOMETER'
_computing_molecular_graphics 'SIEMENS SHELXTL'
_computing_publication_material 'SIEMENS SHELXTL'
_computing_structure_refinement 'SHELXL-97 (Sheldrick, 2008)'
_computing_structure_solution 'SHELXS-97 (Sheldrick, 2008)'
_diffrn_ambient_temperature 296(2)
_diffrn_measured_fraction_theta_full 1.000
_diffrn_measured_fraction_theta_max 1.000
_diffrn_measurement_device_type 'BRUKER KAPPA APEXII DUO DIFFRACTOMETER'
_diffrn_measurement_method 'PHI & OMEGA SCAN'
_diffrn_radiation_monochromator graphite
_diffrn_radiation_source 'fine-focus sealed tube'
_diffrn_radiation_type MoK\a
_diffrn_radiation_wavelength 0.71073
_diffrn_reflns_av_R_equivalents 0.1047
_diffrn_reflns_av_sigmaI/netI 0.0670
_diffrn_reflns_limit_h_max 15
_diffrn_reflns_limit_h_min -15
_diffrn_reflns_limit_k_max 15
_diffrn_reflns_limit_k_min -13
_diffrn_reflns_limit_l_max 25
_diffrn_reflns_limit_l_min -25
_diffrn_reflns_number 37823
_diffrn_reflns_theta_full 25.25
_diffrn_reflns_theta_max 25.25
_diffrn_reflns_theta_min 1.69
_exptl_absorpt_coefficient_mu 0.855
_exptl_absorpt_correction_T_max 0.7380
_exptl_absorpt_correction_T_min 0.6355
_exptl_absorpt_correction_type multi-scan
_exptl_crystal_colour colourless
_exptl_crystal_density_diffrn 1.372
_exptl_crystal_density_method 'not measured'
_exptl_crystal_description block
_exptl_crystal_F_000 1448
_exptl_crystal_size_max 0.30
_exptl_crystal_size_mid 0.20
_exptl_crystal_size_min 0.20
_refine_diff_density_max 0.402
_refine_diff_density_min -0.489
_refine_diff_density_rms 0.077
_refine_ls_extinction_method none
_refine_ls_goodness_of_fit_ref 0.988
_refine_ls_hydrogen_treatment riding
_refine_ls_matrix_type full
_refine_ls_number_parameters 410
_refine_ls_number_reflns 6259
_refine_ls_number_restraints 0
_refine_ls_restrained_S_all 0.988
_refine_ls_R_factor_all 0.0534
_refine_ls_R_factor_gt 0.0367
_refine_ls_shift/su_max 0.001
_refine_ls_shift/su_mean 0.000
_refine_ls_structure_factor_coef Fsqd
_refine_ls_weighting_details 'calc w=1/[\s^2^(Fo^2^)+(0.0367P)^2^+0.8174P] where P=(Fo^2^+2Fc^2^)/3'
_refine_ls_weighting_scheme calc
_refine_ls_wR_factor_gt 0.0841
_refine_ls_wR_factor_ref 0.0940
_reflns_number_gt 4935
_reflns_number_total 6259
_reflns_threshold_expression >2sigma(I)
_cod_data_source_file c3dt52406j.txt
_cod_data_source_block 7
_cod_depositor_comments
;
The following automatic conversions were performed:

'_symmetry_cell_setting' value 'Monoclinic' changed to 'monoclinic'
according to
/usr/data/users/saulius/crontab/automatic-downloads/current/RSC/lib/dictionaries/cif_core.dic
dictionary named 'cif_core.dic' version 2.4.2 from 2011-04-26.

Automatic conversion script
Id: cif_fix_values 2281 2013-09-26 08:29:07Z andrius 
;
_cod_original_sg_symbol_H-M P2(1)/n
_cod_database_code 7029328

loop_
_symmetry_equiv_pos_as_xyz
'x, y, z'
'-x+1/2, y+1/2, -z+1/2'
'-x, -y, -z'
'x-1/2, -y-1/2, z-1/2'

loop_
_atom_site_label
_atom_site_type_symbol
_atom_site_fract_x
_atom_site_fract_y
_atom_site_fract_z
_atom_site_U_iso_or_equiv
_atom_site_adp_type
_atom_site_occupancy
_atom_site_symmetry_multiplicity
_atom_site_calc_flag
_atom_site_refinement_flags
Sn1 Sn 0.634057(16) 0.275601(19) 0.839331(10) 0.03108(9) Uani 1 1 d .
P2 P 0.44574(6) 0.15714(7) 0.82123(4) 0.0289(2) Uani 1 1 d .
P3 P 0.65926(6) 0.11782(7) 0.94680(4) 0.0301(2) Uani 1 1 d .
C2 C 0.7817(3) 0.4496(3) 0.86428(17) 0.0397(9) Uani 1 1 d .
C3 C 0.7125(3) 0.4704(3) 0.79553(17) 0.0385(8) Uani 1 1 d .
C11 C 0.8893(3) 0.4060(3) 0.8569(2) 0.0543(11) Uani 1 1 d .
H11A H 0.9480 0.4422 0.8852 0.065 Uiso 1 1 calc R
H11B H 0.8947 0.3321 0.8670 0.065 Uiso 1 1 calc R
C12 C 0.8933(3) 0.4234(4) 0.7883(2) 0.0691(13) Uani 1 1 d .
H12A H 0.9353 0.4851 0.7848 0.083 Uiso 1 1 calc R
H12B H 0.9266 0.3639 0.7728 0.083 Uiso 1 1 calc R
C13 C 0.7807(3) 0.4371(4) 0.74907(19) 0.0547(11) Uani 1 1 d .
H13A H 0.7542 0.3721 0.7281 0.066 Uiso 1 1 calc R
H13B H 0.7785 0.4904 0.7168 0.066 Uiso 1 1 calc R
C14 C 0.4884(3) 0.0295(3) 0.85737(15) 0.0350(8) Uani 1 1 d .
H14A H 0.4268 -0.0165 0.8505 0.042 Uiso 1 1 calc R
H14B H 0.5397 -0.0009 0.8360 0.042 Uiso 1 1 calc R
C15 C 0.5391(2) 0.0353(3) 0.92909(15) 0.0341(8) Uani 1 1 d .
H15A H 0.5579 -0.0346 0.9452 0.041 Uiso 1 1 calc R
H15B H 0.4871 0.0632 0.9509 0.041 Uiso 1 1 calc R
C16 C 0.3990(2) 0.1230(3) 0.73767(15) 0.0297(7) Uani 1 1 d .
C17 C 0.4376(3) 0.1776(3) 0.69218(16) 0.0361(8) Uani 1 1 d .
H17A H 0.4834 0.2340 0.7045 0.043 Uiso 1 1 calc R
C18 C 0.4086(3) 0.1489(3) 0.62883(17) 0.0486(10) Uani 1 1 d .
H18A H 0.4364 0.1849 0.5989 0.058 Uiso 1 1 calc R
C19 C 0.3386(3) 0.0669(3) 0.60984(17) 0.0493(10) Uani 1 1 d .
H19A H 0.3185 0.0483 0.5671 0.059 Uiso 1 1 calc R
C20 C 0.2987(3) 0.0130(3) 0.65406(18) 0.0473(10) Uani 1 1 d .
H20A H 0.2513 -0.0421 0.6413 0.057 Uiso 1 1 calc R
C21 C 0.3288(3) 0.0402(3) 0.71729(16) 0.0392(8) Uani 1 1 d .
H21A H 0.3018 0.0028 0.7470 0.047 Uiso 1 1 calc R
C22 C 0.3289(2) 0.1927(3) 0.85151(15) 0.0304(7) Uani 1 1 d .
C23 C 0.2244(3) 0.1856(3) 0.81550(17) 0.0381(8) Uani 1 1 d .
H23A H 0.2115 0.1630 0.7735 0.046 Uiso 1 1 calc R
C24 C 0.1392(3) 0.2119(3) 0.8418(2) 0.0524(11) Uani 1 1 d .
H24A H 0.0695 0.2070 0.8172 0.063 Uiso 1 1 calc R
C25 C 0.1570(3) 0.2450(3) 0.9037(2) 0.0492(10) Uani 1 1 d .
H25A H 0.0995 0.2613 0.9213 0.059 Uiso 1 1 calc R
C26 C 0.2599(3) 0.2541(3) 0.93974(19) 0.0447(9) Uani 1 1 d .
H26A H 0.2722 0.2766 0.9818 0.054 Uiso 1 1 calc R
C27 C 0.3453(3) 0.2298(3) 0.91350(17) 0.0391(8) Uani 1 1 d .
H27A H 0.4148 0.2384 0.9377 0.047 Uiso 1 1 calc R
C28 C 0.6896(2) 0.1298(3) 1.03375(15) 0.0308(7) Uani 1 1 d .
C29 C 0.7647(3) 0.0676(3) 1.07423(16) 0.0383(8) Uani 1 1 d .
H29A H 0.8001 0.0153 1.0573 0.046 Uiso 1 1 calc R
C30 C 0.7871(3) 0.0827(3) 1.13944(17) 0.0423(9) Uani 1 1 d .
H30A H 0.8381 0.0411 1.1660 0.051 Uiso 1 1 calc R
C31 C 0.7345(3) 0.1587(3) 1.16505(16) 0.0416(9) Uani 1 1 d .
H31A H 0.7502 0.1687 1.2089 0.050 Uiso 1 1 calc R
C32 C 0.6592(3) 0.2196(3) 1.12619(18) 0.0472(10) Uani 1 1 d .
H32A H 0.6224 0.2699 1.1438 0.057 Uiso 1 1 calc R
C33 C 0.6373(3) 0.2067(3) 1.06066(17) 0.0426(9) Uani 1 1 d .
H33A H 0.5873 0.2497 1.0345 0.051 Uiso 1 1 calc R
C34 C 0.7655(2) 0.0337(3) 0.93245(15) 0.0315(7) Uani 1 1 d .
C35 C 0.8582(3) 0.0816(3) 0.92415(18) 0.0455(9) Uani 1 1 d .
H35A H 0.8627 0.1541 0.9248 0.055 Uiso 1 1 calc R
C36 C 0.9436(3) 0.0238(4) 0.9150(2) 0.0577(11) Uani 1 1 d .
H36A H 1.0053 0.0576 0.9101 0.069 Uiso 1 1 calc R
C37 C 0.9383(3) -0.0827(4) 0.91295(19) 0.0528(11) Uani 1 1 d .
H37A H 0.9964 -0.1213 0.9069 0.063 Uiso 1 1 calc R
C38 C 0.8474(3) -0.1327(3) 0.9198(2) 0.0554(11) Uani 1 1 d .
H38A H 0.8432 -0.2053 0.9180 0.066 Uiso 1 1 calc R
C39 C 0.7613(3) -0.0742(3) 0.92955(19) 0.0462(9) Uani 1 1 d .
H39A H 0.6997 -0.1084 0.9342 0.055 Uiso 1 1 calc R
B4 B 0.5812(3) 0.4548(3) 0.77473(18) 0.0370(9) Uani 1 1 d .
H4 H 0.5513 0.4265 0.7257 0.044 Uiso 1 1 calc R
B5 B 0.5076(3) 0.4272(3) 0.83358(19) 0.0356(9) Uani 1 1 d .
H5 H 0.4284 0.3910 0.8167 0.043 Uiso 1 1 calc R
B6 B 0.5856(3) 0.4034(3) 0.91249(18) 0.0324(9) Uani 1 1 d .
H6 H 0.5527 0.3521 0.9441 0.039 Uiso 1 1 calc R
B7 B 0.7294(3) 0.4109(3) 0.92360(18) 0.0364(9) Uani 1 1 d .
H7 H 0.7828 0.3588 0.9573 0.044 Uiso 1 1 calc R
B8 B 0.7612(3) 0.5768(4) 0.8407(2) 0.0487(11) Uani 1 1 d .
H8 H 0.8215 0.6331 0.8327 0.058 Uiso 1 1 calc R
B9 B 0.6398(3) 0.5811(4) 0.7868(2) 0.0457(11) Uani 1 1 d .
H9 H 0.6333 0.6393 0.7486 0.055 Uiso 1 1 calc R
B10 B 0.5252(3) 0.5572(4) 0.8118(2) 0.0431(10) Uani 1 1 d .
H10 H 0.4567 0.6047 0.7871 0.052 Uiso 1 1 calc R
B11 B 0.5307(3) 0.5266(3) 0.8911(2) 0.0417(10) Uani 1 1 d .
H11 H 0.4658 0.5584 0.9110 0.050 Uiso 1 1 calc R
B12 B 0.6559(3) 0.5154(3) 0.9446(2) 0.0426(10) Uani 1 1 d .
H12 H 0.6605 0.5381 0.9943 0.051 Uiso 1 1 calc R
B13 B 0.7700(3) 0.5425(4) 0.9185(2) 0.0472(11) Uani 1 1 d .
H13 H 0.8354 0.5799 0.9535 0.057 Uiso 1 1 calc R
B14 B 0.6424(4) 0.6126(4) 0.8743(2) 0.0463(11) Uani 1 1 d .
H14 H 0.637(3) 0.699(4) 0.885(2) 0.071(13) Uiso 1 1 d .

loop_
_atom_site_aniso_label
_atom_site_aniso_U_11
_atom_site_aniso_U_22
_atom_site_aniso_U_33
_atom_site_aniso_U_23
_atom_site_aniso_U_13
_atom_site_aniso_U_12
Sn1 0.02926(13) 0.03361(16) 0.03087(14) -0.00300(10) 0.00801(9) -0.00259(10)
P2 0.0276(4) 0.0320(5) 0.0261(4) -0.0027(4) 0.0047(3) -0.0048(4)
P3 0.0321(4) 0.0306(5) 0.0266(4) 0.0013(4) 0.0049(3) -0.0001(4)
C2 0.0313(17) 0.040(2) 0.044(2) 0.0058(18) 0.0014(15) -0.0067(15)
C3 0.0356(18) 0.040(2) 0.040(2) 0.0074(17) 0.0092(15) -0.0059(16)
C11 0.0280(18) 0.056(3) 0.077(3) 0.011(2) 0.0103(18) -0.0039(18)
C12 0.049(2) 0.082(4) 0.082(3) 0.003(3) 0.028(2) 0.007(2)
C13 0.053(2) 0.067(3) 0.052(2) 0.010(2) 0.0275(19) 0.001(2)
C14 0.0326(17) 0.037(2) 0.0346(19) 0.0006(16) 0.0050(14) -0.0047(15)
C15 0.0332(17) 0.036(2) 0.0335(18) 0.0066(16) 0.0095(14) -0.0029(15)
C16 0.0299(16) 0.0308(19) 0.0279(17) -0.0031(15) 0.0055(13) 0.0014(14)
C17 0.0372(18) 0.037(2) 0.0332(19) 0.0020(16) 0.0062(14) -0.0001(16)
C18 0.059(2) 0.057(3) 0.030(2) 0.0034(19) 0.0118(17) 0.004(2)
C19 0.055(2) 0.060(3) 0.028(2) -0.0096(19) -0.0001(17) 0.010(2)
C20 0.049(2) 0.049(3) 0.040(2) -0.0138(19) 0.0031(17) -0.0091(18)
C21 0.0392(19) 0.041(2) 0.036(2) -0.0036(17) 0.0059(15) -0.0078(16)
C22 0.0328(16) 0.0273(18) 0.0322(18) -0.0015(15) 0.0097(14) -0.0040(14)
C23 0.0350(17) 0.041(2) 0.0363(19) -0.0070(17) 0.0054(15) 0.0000(16)
C24 0.0330(19) 0.058(3) 0.065(3) -0.007(2) 0.0102(18) 0.0013(18)
C25 0.045(2) 0.047(3) 0.062(3) -0.006(2) 0.0261(19) 0.0043(18)
C26 0.060(2) 0.037(2) 0.042(2) -0.0058(17) 0.0231(18) -0.0024(18)
C27 0.0384(18) 0.040(2) 0.038(2) -0.0071(17) 0.0066(15) -0.0045(16)
C28 0.0288(16) 0.0291(19) 0.0330(18) -0.0013(15) 0.0042(13) -0.0027(14)
C29 0.0380(18) 0.039(2) 0.037(2) -0.0032(17) 0.0067(15) 0.0032(16)
C30 0.0399(19) 0.045(2) 0.038(2) 0.0090(18) -0.0004(15) -0.0027(17)
C31 0.055(2) 0.040(2) 0.0262(18) -0.0032(17) 0.0022(16) -0.0188(18)
C32 0.069(3) 0.036(2) 0.038(2) -0.0052(18) 0.0159(19) 0.0057(19)
C33 0.053(2) 0.038(2) 0.037(2) 0.0016(17) 0.0098(17) 0.0084(17)
C34 0.0363(17) 0.0316(19) 0.0264(17) 0.0029(15) 0.0068(13) 0.0017(15)
C35 0.043(2) 0.036(2) 0.059(2) 0.0020(19) 0.0141(18) -0.0018(17)
C36 0.044(2) 0.057(3) 0.077(3) 0.006(2) 0.026(2) 0.003(2)
C37 0.049(2) 0.059(3) 0.055(3) 0.002(2) 0.0198(19) 0.016(2)
C38 0.064(3) 0.038(2) 0.064(3) -0.008(2) 0.014(2) 0.008(2)
C39 0.046(2) 0.034(2) 0.061(3) -0.0018(19) 0.0182(18) -0.0035(17)
B4 0.036(2) 0.043(3) 0.027(2) 0.0062(19) -0.0009(16) -0.0003(18)
B5 0.0308(19) 0.038(2) 0.037(2) 0.0027(19) 0.0061(16) 0.0030(17)
B6 0.037(2) 0.031(2) 0.031(2) 0.0010(17) 0.0104(16) 0.0032(17)
B7 0.042(2) 0.032(2) 0.031(2) -0.0004(18) -0.0010(17) -0.0010(18)
B8 0.047(2) 0.037(3) 0.060(3) 0.008(2) 0.006(2) -0.012(2)
B9 0.049(2) 0.040(3) 0.048(3) 0.015(2) 0.010(2) -0.001(2)
B10 0.043(2) 0.039(3) 0.045(2) 0.015(2) 0.0046(19) 0.0064(19)
B11 0.047(2) 0.033(2) 0.046(3) 0.004(2) 0.0125(19) 0.0058(19)
B12 0.058(3) 0.032(2) 0.034(2) -0.0004(19) 0.0034(19) -0.001(2)
B13 0.048(2) 0.039(3) 0.047(3) -0.004(2) -0.004(2) -0.008(2)
B14 0.052(3) 0.034(3) 0.048(3) 0.000(2) 0.004(2) -0.001(2)

loop_
_atom_type_symbol
_atom_type_description
_atom_type_scat_dispersion_real
_atom_type_scat_dispersion_imag
_atom_type_scat_source
C C 0.0033 0.0016 'International Tables Vol C Tables 4.2.6.8 and 6.1.1.4'
H H 0.0000 0.0000 'International Tables Vol C Tables 4.2.6.8 and 6.1.1.4'
B B 0.0013 0.0007 'International Tables Vol C Tables 4.2.6.8 and 6.1.1.4'
P P 0.1023 0.0942 'International Tables Vol C Tables 4.2.6.8 and 6.1.1.4'
Sn Sn -0.6537 1.4246 'International Tables Vol C Tables 4.2.6.8 and 6.1.1.4'

loop_
_geom_angle_atom_site_label_1
_geom_angle_atom_site_label_2
_geom_angle_atom_site_label_3
_geom_angle
B6 Sn1 B5 42.22(13)
B6 Sn1 B7 41.83(12)
B5 Sn1 B7 73.44(13)
B6 Sn1 B4 72.22(13)
B5 Sn1 B4 40.04(12)
B7 Sn1 B4 79.42(13)
B6 Sn1 P2 96.28(9)
B5 Sn1 P2 83.29(9)
B7 Sn1 P2 135.02(9)
B4 Sn1 P2 106.47(8)
C16 P2 C22 107.82(14)
C16 P2 C14 101.83(15)
C22 P2 C14 104.91(15)
C16 P2 Sn1 110.06(10)
C22 P2 Sn1 124.69(11)
C14 P2 Sn1 105.00(11)
C34 P3 C28 103.62(14)
C34 P3 C15 104.63(16)
C28 P3 C15 103.23(14)
C11 C2 C3 106.8(3)
C11 C2 B7 120.7(3)
C3 C2 B7 122.8(3)
C11 C2 B13 123.5(3)
C3 C2 B13 114.4(3)
B7 C2 B13 63.8(2)
C11 C2 B8 113.2(3)
C3 C2 B8 62.7(2)
B7 C2 B8 117.0(3)
B13 C2 B8 60.5(3)
C13 C3 C2 106.7(3)
C13 C3 B4 119.3(3)
C2 C3 B4 123.7(3)
C13 C3 B9 123.0(3)
C2 C3 B9 115.3(3)
B4 C3 B9 64.3(2)
C13 C3 B8 113.8(3)
C2 C3 B8 62.8(2)
B4 C3 B8 117.8(3)
B9 C3 B8 60.8(3)
C12 C11 C2 106.7(3)
C13 C12 C11 108.7(3)
C12 C13 C3 106.5(3)
C15 C14 P2 113.6(2)
C14 C15 P3 112.1(2)
C17 C16 C21 118.1(3)
C17 C16 P2 119.4(3)
C21 C16 P2 122.4(3)
C18 C17 C16 120.6(3)
C19 C18 C17 120.2(4)
C20 C19 C18 119.9(3)
C19 C20 C21 120.0(4)
C20 C21 C16 121.1(3)
C23 C22 C27 118.1(3)
C23 C22 P2 123.4(3)
C27 C22 P2 118.5(2)
C24 C23 C22 120.5(3)
C25 C24 C23 120.4(3)
C24 C25 C26 119.8(3)
C25 C26 C27 120.0(4)
C26 C27 C22 121.0(3)
C29 C28 C33 118.3(3)
C29 C28 P3 123.1(3)
C33 C28 P3 118.6(3)
C30 C29 C28 120.6(3)
C31 C30 C29 120.3(3)
C32 C31 C30 120.1(3)
C31 C32 C33 120.3(4)
C32 C33 C28 120.5(3)
C39 C34 C35 117.4(3)
C39 C34 P3 125.1(3)
C35 C34 P3 117.5(3)
C36 C35 C34 121.3(4)
C37 C36 C35 120.4(4)
C36 C37 C38 120.0(4)
C37 C38 C39 119.5(4)
C34 C39 C38 121.4(3)
C3 B4 B10 106.5(3)
C3 B4 B9 58.7(2)
B10 B4 B9 57.6(2)
C3 B4 B5 120.4(3)
B10 B4 B5 59.1(2)
B9 B4 B5 110.6(3)
C3 B4 Sn1 81.00(19)
B10 B4 Sn1 118.4(2)
B9 B4 Sn1 130.8(2)
B5 B4 Sn1 64.79(18)
B11 B5 B10 59.5(2)
B11 B5 B4 109.3(3)
B10 B5 B4 60.0(2)
B11 B5 B6 59.0(2)
B10 B5 B6 109.7(3)
B4 B5 B6 116.0(3)
B11 B5 Sn1 121.6(2)
B10 B5 Sn1 128.4(2)
B4 B5 Sn1 75.17(19)
B6 B5 Sn1 67.02(17)
B11 B6 B12 60.3(2)
B11 B6 B5 59.5(2)
B12 B6 B5 111.1(3)
B11 B6 B7 108.9(3)
B12 B6 B7 59.1(2)
B5 B6 B7 116.4(3)
B11 B6 Sn1 125.4(2)
B12 B6 Sn1 128.1(2)
B5 B6 Sn1 70.76(18)
B7 B6 Sn1 73.50(18)
C2 B7 B12 108.2(3)
C2 B7 B13 59.3(2)
B12 B7 B13 58.5(2)
C2 B7 B6 120.0(3)
B12 B7 B6 58.7(2)
B13 B7 B6 110.4(3)
C2 B7 Sn1 82.4(2)
B12 B7 Sn1 119.5(2)
B13 B7 Sn1 133.3(2)
B6 B7 Sn1 64.66(17)
C3 B8 C2 54.6(2)
C3 B8 B9 58.9(2)
C2 B8 B9 106.6(3)
C3 B8 B13 106.7(3)
C2 B8 B13 59.5(3)
B9 B8 B13 121.0(3)
C3 B8 B14 101.0(3)
C2 B8 B14 101.4(3)
B9 B8 B14 64.2(3)
B13 B8 B14 64.0(3)
C3 B9 B10 108.1(3)
C3 B9 B8 60.3(2)
B10 B9 B8 119.6(3)
C3 B9 B4 57.0(2)
B10 B9 B4 61.1(2)
B8 B9 B4 110.9(3)
C3 B9 B14 100.6(3)
B10 B9 B14 63.0(3)
B8 B9 B14 62.4(3)
B4 B9 B14 104.1(3)
B9 B10 B11 120.7(3)
B9 B10 B5 115.3(3)
B11 B10 B5 60.2(2)
B9 B10 B4 61.3(3)
B11 B10 B4 110.5(3)
B5 B10 B4 60.9(2)
B9 B10 B14 64.0(3)
B11 B10 B14 62.9(2)
B5 B10 B14 107.0(3)
B4 B10 B14 104.9(3)
B10 B11 B6 112.6(3)
B10 B11 B12 119.1(3)
B6 B11 B12 60.0(2)
B10 B11 B5 60.3(2)
B6 B11 B5 61.5(2)
B12 B11 B5 112.6(3)
B10 B11 B14 62.8(2)
B6 B11 B14 107.2(3)
B12 B11 B14 63.8(2)
B5 B11 B14 107.0(3)
B13 B12 B6 115.8(3)
B13 B12 B11 119.2(3)
B6 B12 B11 59.8(2)
B13 B12 B7 61.2(2)
B6 B12 B7 62.2(2)
B11 B12 B7 111.0(3)
B13 B12 B14 62.8(2)
B6 B12 B14 105.8(3)
B11 B12 B14 62.0(2)
B7 B12 B14 103.9(3)
C2 B13 B8 60.0(3)
C2 B13 B12 107.6(3)
B8 B13 B12 120.3(3)
C2 B13 B7 56.9(2)
B8 B13 B7 110.5(3)
B12 B13 B7 60.3(2)
C2 B13 B14 100.7(3)
B8 B13 B14 62.5(3)
B12 B13 B14 64.1(2)
B7 B13 B14 104.2(3)
B8 B14 B10 102.3(3)
B8 B14 B11 130.0(3)
B10 B14 B11 54.3(2)
B8 B14 B13 53.5(2)
B10 B14 B13 128.4(3)
B11 B14 B13 103.3(3)
B8 B14 B9 53.4(2)
B10 B14 B9 53.0(2)
B11 B14 B9 103.0(3)
B13 B14 B9 102.0(3)
B8 B14 B12 102.3(3)
B10 B14 B12 103.1(3)
B11 B14 B12 54.2(2)
B13 B14 B12 53.1(2)
B9 B14 B12 127.8(3)

loop_
_geom_bond_atom_site_label_1
_geom_bond_atom_site_label_2
_geom_bond_distance
Sn1 B6 2.452(4)
Sn1 B5 2.515(4)
Sn1 B7 2.602(4)
Sn1 B4 2.687(4)
Sn1 P2 2.8044(8)
P2 C16 1.817(3)
P2 C22 1.830(3)
P2 C14 1.837(4)
P3 C34 1.821(3)
P3 C28 1.833(3)
P3 C15 1.836(3)
C2 C11 1.534(5)
C2 C3 1.565(5)
C2 B7 1.655(5)
C2 B13 1.700(6)
C2 B8 1.708(6)
C3 C13 1.538(5)
C3 B4 1.653(5)
C3 B9 1.684(6)
C3 B8 1.707(6)
C11 C12 1.511(6)
C12 C13 1.506(6)
C14 C15 1.536(4)
C16 C17 1.389(4)
C16 C21 1.394(5)
C17 C18 1.381(5)
C18 C19 1.381(6)
C19 C20 1.371(5)
C20 C21 1.375(5)
C22 C23 1.389(4)
C22 C27 1.389(5)
C23 C24 1.388(5)
C24 C25 1.371(5)
C25 C26 1.375(6)
C26 C27 1.383(5)
C28 C29 1.392(5)
C28 C33 1.392(5)
C29 C30 1.384(5)
C30 C31 1.372(5)
C31 C32 1.368(5)
C32 C33 1.387(5)
C34 C39 1.382(5)
C34 C35 1.388(5)
C35 C36 1.374(5)
C36 C37 1.365(6)
C37 C38 1.371(6)
C38 C39 1.391(5)
B4 B10 1.773(6)
B4 B9 1.776(6)
B4 B5 1.788(5)
B5 B11 1.754(6)
B5 B10 1.757(6)
B5 B6 1.790(5)
B6 B11 1.746(6)
B6 B12 1.749(6)
B6 B7 1.810(5)
B7 B12 1.757(6)
B7 B13 1.774(6)
B8 B9 1.716(6)
B8 B13 1.716(6)
B8 B14 1.894(7)
B9 B10 1.711(6)
B9 B14 1.925(7)
B10 B11 1.742(6)
B10 B14 1.909(6)
B11 B12 1.754(6)
B11 B14 1.910(6)
B12 B13 1.725(6)
B12 B14 1.940(6)
B13 B14 1.918(6)
